data_2217868
loop_
_publ_author_name
'Aghabozorg, Hossein'
'Manteghi, Faranak'
'Ghadermazi, Mohammad'

_publ_section_title
;
 Bis(piperazinediium) benzene-1,2,4,5-tetracarboxylate hexahydrate
;
_journal_coeditor_code BT2674
_journal_issue 4
_journal_name_full 'Acta Crystallographica Section E'
_journal_page_first o740
_journal_paper_doi 10.1107/S1600536808007332
_journal_volume 64
_journal_year 2008
_chemical_formula_iupac '2C4 H12 N2 2+, C10 H2 O8 4-, 6H2 O'
_chemical_formula_moiety '2(C4 H12 N2 2+), C10 H2 O8 4-, 6(H2 O)'
_chemical_formula_sum 'C18 H38 N4 O14'
_chemical_formula_weight 534.52
_chemical_name_systematic
;
Bis(piperazinediium) benzene-1,2,4,5-tetracarboxylate hexahydrate
;
_space_group_IT_number 2
_symmetry_cell_setting triclinic
_symmetry_space_group_name_Hall '-P 1'
_symmetry_space_group_name_H-M 'P -1'
_atom_sites_solution_hydrogens mixed
_atom_sites_solution_primary direct
_atom_sites_solution_secondary difmap
_audit_creation_method SHELXL-97
_cell_angle_alpha 99.0920(10)
_cell_angle_beta 90.3470(10)
_cell_angle_gamma 105.5280(10)
_cell_formula_units_Z 2
_cell_length_a 6.7420(4)
_cell_length_b 12.4636(7)
_cell_length_c 16.0100(9)
_cell_measurement_reflns_used 614
_cell_measurement_temperature 100(2)
_cell_measurement_theta_max 29
_cell_measurement_theta_min 3
_cell_volume 1278.27(13)
_computing_cell_refinement 'SAINT (Bruker, 2005)'
_computing_data_collection 'APEX2 (Bruker, 2005)'
_computing_data_reduction 'SAINT (Bruker, 2005)'
_computing_molecular_graphics 'SHELXTL (Sheldrick, 2008)'
_computing_publication_material 'SHELXTL (Sheldrick, 2008)'
_computing_structure_refinement 'SHELXTL (Sheldrick, 2008)'
_computing_structure_solution 'SHELXTL (Sheldrick, 2008)'
_diffrn_ambient_temperature 100(2)
_diffrn_measured_fraction_theta_full 0.994
_diffrn_measured_fraction_theta_max 0.994
_diffrn_measurement_device_type 'Bruker APEXII CCD area-detector'
_diffrn_measurement_method \w
_diffrn_radiation_monochromator graphite
_diffrn_radiation_source 'fine-focus sealed tube'
_diffrn_radiation_type MoK\a
_diffrn_radiation_wavelength 0.71073
_diffrn_reflns_av_R_equivalents 0.0267
_diffrn_reflns_av_sigmaI/netI 0.0345
_diffrn_reflns_limit_h_max 8
_diffrn_reflns_limit_h_min -8
_diffrn_reflns_limit_k_max 16
_diffrn_reflns_limit_k_min -16
_diffrn_reflns_limit_l_max 20
_diffrn_reflns_limit_l_min -20
_diffrn_reflns_number 13995
_diffrn_reflns_theta_full 27.50
_diffrn_reflns_theta_max 27.50
_diffrn_reflns_theta_min 3.14
_exptl_absorpt_coefficient_mu 0.120
_exptl_absorpt_correction_T_max 0.982
_exptl_absorpt_correction_T_min 0.970
_exptl_absorpt_correction_type multi-scan
_exptl_absorpt_process_details '(SADABS; Bruker, 2005)'
_exptl_crystal_colour colorless
_exptl_crystal_density_diffrn 1.389
_exptl_crystal_density_method 'not measured'
_exptl_crystal_description prism
_exptl_crystal_F_000 572
_exptl_crystal_size_max 0.23
_exptl_crystal_size_mid 0.21
_exptl_crystal_size_min 0.17
_refine_diff_density_max 2.204
_refine_diff_density_min -0.595
_refine_ls_extinction_method none
_refine_ls_goodness_of_fit_ref 1.021
_refine_ls_hydrogen_treatment constr
_refine_ls_matrix_type full
_refine_ls_number_parameters 323
_refine_ls_number_reflns 5839
_refine_ls_number_restraints 0
_refine_ls_restrained_S_all 1.021
_refine_ls_R_factor_all 0.0709
_refine_ls_R_factor_gt 0.0589
_refine_ls_shift/su_max 0.000
_refine_ls_shift/su_mean 0.000
_refine_ls_structure_factor_coef Fsqd
_refine_ls_weighting_details 'calc w=1/[\s^2^(Fo^2^)+(0.07P)^2^+2P] where P=(Fo^2^+2Fc^2^)/3'
_refine_ls_weighting_scheme calc
_refine_ls_wR_factor_gt 0.1483
_refine_ls_wR_factor_ref 0.1592
_reflns_number_gt 4805
_reflns_number_total 5839
_reflns_threshold_expression I>2\s(I)
_cod_data_source_file bt2674.cif
_cod_data_source_block I
_cod_depositor_comments
;
 Marking attached hydrogen atoms.

 Antanas Vaitkus,
 2017-03-27

The following automatic conversions were performed:
'_symmetry_cell_setting' value 'Triclinic' changed to 'triclinic'
according to '/home/saulius/struct/CIF-dictionaries/cif_core.dic'
dictionary named 'cif_core.dic' version 2.4.1 from 2010-06-29.

Automatic conversion script
Id: cif_fix_enum 1527 2010-12-29 10:47:43Z saulius 

The following automatic conversions were performed:

'_symmetry_cell_setting' value 'Triclinic' changed to 'triclinic'
according to /home/saulius/struct/CIF-dictionaries/cif_core.dic
dictionary named 'cif_core.dic' version 2.4.1 from 2010-06-29.

Automatic conversion script
Id: cif_fix_values 1715 2011-07-08 13:25:40Z adriana 
;
_cod_database_code 2217868
_cod_database_fobs_code 2217868

loop_
_symmetry_equiv_pos_as_xyz
'x, y, z'
'-x, -y, -z'

loop_
_atom_site_type_symbol
_atom_site_label
_atom_site_fract_x
_atom_site_fract_y
_atom_site_fract_z
_atom_site_U_iso_or_equiv
_atom_site_adp_type
_atom_site_calc_flag
_atom_site_refinement_flags
_atom_site_occupancy
_atom_site_disorder_assembly
_atom_site_disorder_group
_atom_site_attached_hydrogens
N N1 -0.1642(3) 0.13752(14) 0.70314(11) 0.0148(4) Uani d . 1 . . 0
H H1C -0.2812 0.1173 0.6680 0.018 Uiso calc R 1 . . 0
H H1D -0.1227 0.0735 0.7058 0.018 Uiso calc R 1 . . 0
N N2 0.1462(3) 0.30353(14) 0.81088(11) 0.0141(3) Uani d . 1 . . 0
H H2C 0.1056 0.3677 0.8077 0.017 Uiso calc R 1 . . 0
H H2D 0.2632 0.3239 0.8460 0.017 Uiso calc R 1 . . 0
C C1 -0.2126(3) 0.18509(18) 0.78933(14) 0.0179(4) Uani d . 1 . . 0
H H1A -0.3195 0.1274 0.8122 0.022 Uiso calc R 1 . . 0
H H1B -0.2674 0.2506 0.7862 0.022 Uiso calc R 1 . . 0
C C2 -0.0202(3) 0.22196(18) 0.84771(13) 0.0163(4) Uani d . 1 . . 0
H H2A -0.0515 0.2580 0.9039 0.020 Uiso calc R 1 . . 0
H H2B 0.0267 0.1552 0.8555 0.020 Uiso calc R 1 . . 0
C C3 0.1944(3) 0.25478(18) 0.72488(13) 0.0158(4) Uani d . 1 . . 0
H H3A 0.2459 0.1882 0.7282 0.019 Uiso calc R 1 . . 0
H H3B 0.3032 0.3114 0.7018 0.019 Uiso calc R 1 . . 0
C C4 0.0012(3) 0.22030(17) 0.66729(13) 0.0150(4) Uani d . 1 . . 0
H H4A -0.0454 0.2877 0.6615 0.018 Uiso calc R 1 . . 0
H H4B 0.0312 0.1860 0.6103 0.018 Uiso calc R 1 . . 0
N N3 0.3335(3) 0.76396(16) 0.71554(12) 0.0178(4) Uani d . 1 . . 0
H H3C 0.2266 0.7216 0.7419 0.021 Uiso calc R 1 . . 0
H H3D 0.2885 0.8194 0.6960 0.021 Uiso calc R 1 . . 0
N N4 0.6573(3) 0.65653(16) 0.73462(11) 0.0171(4) Uani d . 1 . . 0
H H4C 0.7631 0.6995 0.7082 0.021 Uiso calc R 1 . . 0
H H4D 0.7039 0.6016 0.7541 0.021 Uiso calc R 1 . . 0
C C5 0.5109(3) 0.81764(19) 0.77813(14) 0.0194(4) Uani d . 1 . . 0
H H5A 0.4648 0.8619 0.8274 0.023 Uiso calc R 1 . . 0
H H5B 0.6199 0.8701 0.7517 0.023 Uiso calc R 1 . . 0
C C6 0.5976(3) 0.7297(2) 0.80781(14) 0.0201(4) Uani d . 1 . . 0
H H6A 0.7200 0.7675 0.8465 0.024 Uiso calc R 1 . . 0
H H6B 0.4933 0.6823 0.8396 0.024 Uiso calc R 1 . . 0
C C7 0.4797(3) 0.60208(18) 0.67239(14) 0.0185(4) Uani d . 1 . . 0
H H7A 0.3712 0.5496 0.6991 0.022 Uiso calc R 1 . . 0
H H7B 0.5257 0.5577 0.6232 0.022 Uiso calc R 1 . . 0
C C8 0.3916(3) 0.69016(19) 0.64249(14) 0.0185(4) Uani d . 1 . . 0
H H8A 0.4950 0.7371 0.6101 0.022 Uiso calc R 1 . . 0
H H8B 0.2684 0.6521 0.6043 0.022 Uiso calc R 1 . . 0
O O1 1.0470(2) 0.48871(13) 0.77274(9) 0.0169(3) Uani d . 1 . . 0
O O2 1.0471(2) 0.66537(12) 0.82508(9) 0.0148(3) Uani d . 1 . . 0
O O3 0.6122(2) 0.48861(14) 0.83124(10) 0.0204(3) Uani d . 1 . . 0
O O4 0.4782(2) 0.36214(14) 0.91348(10) 0.0233(4) Uani d . 1 . . 0
C C9 1.1854(3) 0.55782(16) 0.97230(12) 0.0115(4) Uani d . 1 . . 0
H H9A 1.3129 0.5973 0.9530 0.014 Uiso calc R 1 . . 0
C C10 1.0075(3) 0.53211(15) 0.91992(12) 0.0100(4) Uani d . 1 . . 0
C C11 0.8194(3) 0.47309(16) 0.94750(12) 0.0109(4) Uani d . 1 . . 0
C C12 1.0312(3) 0.56437(16) 0.83241(12) 0.0113(4) Uani d . 1 . . 0
C C13 0.6225(3) 0.44016(17) 0.89245(12) 0.0131(4) Uani d . 1 . . 0
O O5 0.5182(2) 1.11219(12) 0.59735(10) 0.0182(3) Uani d . 1 . . 0
O O6 0.3881(2) 0.94917(13) 0.64244(10) 0.0197(3) Uani d . 1 . . 0
O O7 -0.0392(2) 0.94673(12) 0.71610(9) 0.0152(3) Uani d . 1 . . 0
O O8 -0.0657(2) 0.77912(12) 0.63610(9) 0.0145(3) Uani d . 1 . . 0
C C14 0.1873(3) 1.06607(16) 0.47969(12) 0.0108(4) Uani d . 1 . . 0
H H14A 0.3161 1.1113 0.4657 0.013 Uiso calc R 1 . . 0
C C15 0.1797(3) 1.00875(16) 0.54829(12) 0.0105(4) Uani d . 1 . . 0
C C16 -0.0101(3) 0.94157(16) 0.56864(12) 0.0104(4) Uani d . 1 . . 0
C C17 0.3760(3) 1.02308(17) 0.60026(12) 0.0121(4) Uani d . 1 . . 0
C C18 -0.0362(3) 0.88465(17) 0.64644(12) 0.0116(4) Uani d . 1 . . 0
O O1S 0.8540(4) 0.15919(16) 0.03938(14) 0.0422(5) Uani d . 1 . . 0
H H1SA 0.7441 0.1645 0.0207 0.051 Uiso d R 1 . . 0
H H1SB 0.8898 0.2148 0.0766 0.051 Uiso d R 1 . . 0
O O2S 0.2052(3) 0.36605(15) 0.52006(11) 0.0276(4) Uani d . 1 . . 0
H H2SA 0.1274 0.4049 0.5358 0.033 Uiso d R 1 . . 0
H H2SB 0.1364 0.3266 0.4783 0.033 Uiso d R 1 . . 0
O O3S 0.5686(3) 0.33661(14) 0.57282(12) 0.0276(4) Uani d . 1 . . 0
H H3SA 0.4566 0.3418 0.5565 0.033 Uiso d R 1 . . 0
H H3SB 0.5433 0.2694 0.5763 0.033 Uiso d R 1 . . 0
O O4S 0.9503(3) 0.49208(14) 0.60483(10) 0.0234(4) Uani d . 1 . . 0
H H4SA 0.9722 0.4923 0.6553 0.028 Uiso d R 1 . . 0
H H4SB 0.8329 0.4518 0.5922 0.028 Uiso d R 1 . . 0
O O5SA 0.4646(6) 0.1816(3) -0.0094(3) 0.0453(12) Uiso d P 0.663(9) A 1 2
O O6SA 0.2705(5) 1.0084(3) 0.8494(2) 0.0431(10) Uiso d P 0.666(6) B 1 2
O O5SB 0.5326(8) 0.1596(4) -0.0451(4) 0.0246(18) Uiso d P 0.337(9) A 2 2
O O6SB 0.8058(10) 0.9423(5) 0.9689(4) 0.0419(19) Uiso d P 0.334(6) B 2 2

loop_
_atom_site_aniso_label
_atom_site_aniso_U_11
_atom_site_aniso_U_22
_atom_site_aniso_U_33
_atom_site_aniso_U_12
_atom_site_aniso_U_13
_atom_site_aniso_U_23
N1 0.0127(8) 0.0119(8) 0.0179(9) 0.0019(6) -0.0054(6) 0.0000(6)
N2 0.0115(8) 0.0146(8) 0.0145(8) 0.0011(6) -0.0032(6) 0.0012(6)
C1 0.0127(9) 0.0178(10) 0.0215(10) 0.0020(8) 0.0012(8) 0.0017(8)
C2 0.0164(10) 0.0172(10) 0.0144(9) 0.0025(8) -0.0003(8) 0.0038(8)
C3 0.0131(9) 0.0173(10) 0.0163(10) 0.0030(8) 0.0007(7) 0.0023(8)
C4 0.0180(10) 0.0130(9) 0.0135(9) 0.0035(8) -0.0020(7) 0.0019(7)
N3 0.0121(8) 0.0212(9) 0.0236(9) 0.0048(7) 0.0015(7) 0.0137(7)
N4 0.0123(8) 0.0236(9) 0.0200(9) 0.0068(7) 0.0031(7) 0.0133(7)
C5 0.0163(10) 0.0213(11) 0.0205(10) 0.0024(8) 0.0016(8) 0.0082(8)
C6 0.0148(10) 0.0303(12) 0.0172(10) 0.0063(9) -0.0003(8) 0.0094(9)
C7 0.0141(10) 0.0201(10) 0.0224(11) 0.0034(8) 0.0007(8) 0.0088(8)
C8 0.0143(10) 0.0240(11) 0.0184(10) 0.0032(8) -0.0008(8) 0.0103(8)
O1 0.0226(8) 0.0186(7) 0.0100(7) 0.0064(6) -0.0002(6) 0.0027(5)
O2 0.0152(7) 0.0153(7) 0.0152(7) 0.0032(5) 0.0020(5) 0.0080(5)
O3 0.0152(7) 0.0261(8) 0.0202(8) 0.0006(6) -0.0046(6) 0.0138(6)
O4 0.0137(7) 0.0287(9) 0.0237(8) -0.0066(6) -0.0078(6) 0.0154(7)
C9 0.0104(9) 0.0118(9) 0.0125(9) 0.0025(7) 0.0007(7) 0.0037(7)
C10 0.0117(9) 0.0095(8) 0.0095(8) 0.0032(7) 0.0007(7) 0.0031(7)
C11 0.0110(9) 0.0102(8) 0.0117(9) 0.0025(7) -0.0009(7) 0.0027(7)
C12 0.0064(8) 0.0153(9) 0.0117(9) 0.0010(7) -0.0013(7) 0.0042(7)
C13 0.0109(9) 0.0155(9) 0.0127(9) 0.0026(7) -0.0007(7) 0.0038(7)
O5 0.0132(7) 0.0163(7) 0.0238(8) -0.0008(6) -0.0068(6) 0.0082(6)
O6 0.0133(7) 0.0232(8) 0.0260(8) 0.0039(6) -0.0004(6) 0.0162(6)
O7 0.0181(7) 0.0159(7) 0.0118(7) 0.0040(6) 0.0007(5) 0.0042(5)
O8 0.0153(7) 0.0127(7) 0.0169(7) 0.0040(5) 0.0023(5) 0.0066(5)
C14 0.0093(8) 0.0107(8) 0.0126(9) 0.0022(7) 0.0010(7) 0.0034(7)
C15 0.0092(9) 0.0105(8) 0.0121(9) 0.0028(7) -0.0002(7) 0.0023(7)
C16 0.0129(9) 0.0095(8) 0.0098(8) 0.0041(7) 0.0009(7) 0.0023(7)
C17 0.0109(9) 0.0157(9) 0.0107(9) 0.0049(7) 0.0010(7) 0.0033(7)
C18 0.0066(8) 0.0154(9) 0.0142(9) 0.0027(7) 0.0003(7) 0.0073(7)
O1S 0.0552(13) 0.0269(10) 0.0427(12) 0.0156(9) 0.0075(10) -0.0071(8)
O2S 0.0277(9) 0.0299(9) 0.0262(9) 0.0132(7) -0.0097(7) -0.0012(7)
O3S 0.0208(8) 0.0188(8) 0.0422(10) 0.0022(6) -0.0072(7) 0.0076(7)
O4S 0.0250(8) 0.0263(8) 0.0159(7) -0.0003(7) -0.0050(6) 0.0069(6)

loop_
_atom_type_symbol
_atom_type_description
_atom_type_scat_dispersion_real
_atom_type_scat_dispersion_imag
_atom_type_scat_source
C C 0.0033 0.0016 'International Tables Vol C Tables 4.2.6.8 and 6.1.1.4'
H H 0.0000 0.0000 'International Tables Vol C Tables 4.2.6.8 and 6.1.1.4'
N N 0.0061 0.0033 'International Tables Vol C Tables 4.2.6.8 and 6.1.1.4'
O O 0.0106 0.0060 'International Tables Vol C Tables 4.2.6.8 and 6.1.1.4'

loop_
_geom_angle_atom_site_label_1
_geom_angle_atom_site_label_2
_geom_angle_atom_site_label_3
_geom_angle_site_symmetry_1
_geom_angle_site_symmetry_3
_geom_angle
C1 N1 C4 . . 111.54(15)
C1 N1 H1C . . 109.3
C4 N1 H1C . . 109.3
C1 N1 H1D . . 109.3
C4 N1 H1D . . 109.3
H1C N1 H1D . . 108.0
C3 N2 C2 . . 111.88(16)
C3 N2 H2C . . 109.2
C2 N2 H2C . . 109.2
C3 N2 H2D . . 109.2
C2 N2 H2D . . 109.2
H2C N2 H2D . . 107.9
N1 C1 C2 . . 110.14(17)
N1 C1 H1A . . 109.6
C2 C1 H1A . . 109.6
N1 C1 H1B . . 109.6
C2 C1 H1B . . 109.6
H1A C1 H1B . . 108.1
N2 C2 C1 . . 109.93(16)
N2 C2 H2A . . 109.7
C1 C2 H2A . . 109.7
N2 C2 H2B . . 109.7
C1 C2 H2B . . 109.7
H2A C2 H2B . . 108.2
N2 C3 C4 . . 109.19(16)
N2 C3 H3A . . 109.8
C4 C3 H3A . . 109.8
N2 C3 H3B . . 109.8
C4 C3 H3B . . 109.8
H3A C3 H3B . . 108.3
N1 C4 C3 . . 109.85(16)
N1 C4 H4A . . 109.7
C3 C4 H4A . . 109.7
N1 C4 H4B . . 109.7
C3 C4 H4B . . 109.7
H4A C4 H4B . . 108.2
C8 N3 C5 . . 111.59(16)
C8 N3 H3C . . 109.3
C5 N3 H3C . . 109.3
C8 N3 H3D . . 109.3
C5 N3 H3D . . 109.3
H3C N3 H3D . . 108.0
C7 N4 C6 . . 111.34(16)
C7 N4 H4C . . 109.4
C6 N4 H4C . . 109.4
C7 N4 H4D . . 109.4
C6 N4 H4D . . 109.4
H4C N4 H4D . . 108.0
N3 C5 C6 . . 110.95(18)
N3 C5 H5A . . 109.4
C6 C5 H5A . . 109.4
N3 C5 H5B . . 109.4
C6 C5 H5B . . 109.4
H5A C5 H5B . . 108.0
N4 C6 C5 . . 111.00(17)
N4 C6 H6A . . 109.4
C5 C6 H6A . . 109.4
N4 C6 H6B . . 109.4
C5 C6 H6B . . 109.4
H6A C6 H6B . . 108.0
N4 C7 C8 . . 110.76(18)
N4 C7 H7A . . 109.5
C8 C7 H7A . . 109.5
N4 C7 H7B . . 109.5
C8 C7 H7B . . 109.5
H7A C7 H7B . . 108.1
N3 C8 C7 . . 111.08(17)
N3 C8 H8A . . 109.4
C7 C8 H8A . . 109.4
N3 C8 H8B . . 109.4
C7 C8 H8B . . 109.4
H8A C8 H8B . . 108.0
C10 C9 C11 . 2_767 121.56(18)
C10 C9 H9A . . 119.2
C11 C9 H9A 2_767 . 119.2
C9 C10 C11 . . 119.63(17)
C9 C10 C12 . . 117.35(17)
C11 C10 C12 . . 122.92(17)
C9 C11 C10 2_767 . 118.81(17)
C9 C11 C13 2_767 . 119.25(17)
C10 C11 C13 . . 121.93(17)
O1 C12 O2 . . 124.58(18)
O1 C12 C10 . . 116.78(17)
O2 C12 C10 . . 118.47(17)
O3 C13 O4 . . 124.84(18)
O3 C13 C11 . . 119.64(17)
O4 C13 C11 . . 115.51(17)
C16 C14 C15 2_576 . 121.44(17)
C16 C14 H14A 2_576 . 119.3
C15 C14 H14A . . 119.3
C14 C15 C16 . . 119.25(17)
C14 C15 C17 . . 119.16(17)
C16 C15 C17 . . 121.57(17)
C14 C16 C15 2_576 . 119.31(17)
C14 C16 C18 2_576 . 117.57(17)
C15 C16 C18 . . 122.87(17)
O6 C17 O5 . . 124.55(18)
O6 C17 C15 . . 119.42(17)
O5 C17 C15 . . 116.03(16)
O7 C18 O8 . . 125.13(18)
O7 C18 C16 . . 116.50(17)
O8 C18 C16 . . 118.21(17)
H1SA O1S H1SB . . 102.8
H2SA O2S H2SB . . 98.8
H3SA O3S H3SB . . 102.2
H4SA O4S H4SB . . 106.6

loop_
_geom_bond_atom_site_label_1
_geom_bond_atom_site_label_2
_geom_bond_site_symmetry_2
_geom_bond_distance
N1 C1 . 1.488(3)
N1 C4 . 1.489(3)
N1 H1C . 0.9200
N1 H1D . 0.9200
N2 C3 . 1.489(3)
N2 C2 . 1.492(3)
N2 H2C . 0.9200
N2 H2D . 0.9200
C1 C2 . 1.516(3)
C1 H1A . 0.9900
C1 H1B . 0.9900
C2 H2A . 0.9900
C2 H2B . 0.9900
C3 C4 . 1.514(3)
C3 H3A . 0.9900
C3 H3B . 0.9900
C4 H4A . 0.9900
C4 H4B . 0.9900
N3 C8 . 1.492(3)
N3 C5 . 1.493(3)
N3 H3C . 0.9200
N3 H3D . 0.9200
N4 C7 . 1.491(3)
N4 C6 . 1.494(3)
N4 H4C . 0.9200
N4 H4D . 0.9200
C5 C6 . 1.508(3)
C5 H5A . 0.9900
C5 H5B . 0.9900
C6 H6A . 0.9900
C6 H6B . 0.9900
C7 C8 . 1.516(3)
C7 H7A . 0.9900
C7 H7B . 0.9900
C8 H8A . 0.9900
C8 H8B . 0.9900
O1 C12 . 1.258(2)
O2 C12 . 1.259(2)
O3 C13 . 1.241(2)
O4 C13 . 1.268(2)
C9 C10 . 1.393(3)
C9 C11 2_767 1.396(3)
C9 H9A . 0.9500
C10 C11 . 1.398(3)
C10 C12 . 1.515(3)
C11 C9 2_767 1.396(3)
C11 C13 . 1.512(3)
O5 C17 . 1.266(2)
O6 C17 . 1.244(2)
O7 C18 . 1.256(2)
O8 C18 . 1.260(2)
C14 C16 2_576 1.392(3)
C14 C15 . 1.396(3)
C14 H14A . 0.9500
C15 C16 . 1.401(3)
C15 C17 . 1.513(3)
C16 C14 2_576 1.392(3)
C16 C18 . 1.517(3)
O1S H1SA . 0.8201
O1S H1SB . 0.8200
O2S H2SA . 0.8197
O2S H2SB . 0.8206
O3S H3SA . 0.8199
O3S H3SB . 0.8201
O4S H4SA . 0.8201
O4S H4SB . 0.8201

loop_
_geom_hbond_atom_site_label_D
_geom_hbond_atom_site_label_H
_geom_hbond_atom_site_label_A
_geom_hbond_site_symmetry_A
_geom_hbond_distance_DH
_geom_hbond_distance_HA
_geom_hbond_distance_DA
_geom_hbond_angle_DHA
_geom_hbond_publ_flag
N1 H1C O5 1_445 0.92 1.739 2.642(2) 166 y
N1 H1D O7 1_545 0.92 1.844 2.763(2) 178 y
N2 H2C O1 1_455 0.92 1.824 2.723(2) 165 y
N2 H2D O4 1_555 0.92 1.715 2.635(2) 179 y
N3 H3C O2 1_455 0.92 1.895 2.787(2) 163 y
N3 H3D O6 1_555 0.92 1.915 2.690(2) 141 y
N4 H4C O8 1_655 0.92 1.847 2.753(2) 168 y
N4 H4D O3 1_555 0.92 1.996 2.748(2) 138 y
O1S H1SA O5SA 1_555 0.82 2.022 2.837(2) 172 y
O1S H1SA O5SA 1_555 0.82 2.022 2.837(2) 172 y
O1S H1SB O2 2_766 0.82 1.949 2.763(2) 172 y
O2S H2SA O4S 1_455 0.82 2.039 2.839(2) 165 y
O2S H2SB O8 2_566 0.82 2.052 2.835(2) 160 y
O3S H3SA O2S 1_555 0.82 1.903 2.722(2) 176 y
O3S H3SB O5 1_545 0.82 2.003 2.817(2) 171 y
O4S H4SA O1 1_555 0.82 1.954 2.772(2) 175 y
O4S H4SB O3S 1_555 0.82 1.954 2.764(2) 170 y
C5 H5A O6SA 1_555 0.99 2.500 3.288(4) 136 y
C5 H5B O7 1_655 0.99 2.350 3.272(3) 154 y
C7 H7A O1 1_455 0.99 2.480 3.414(3) 156 y
C8 H8B O4S 1_455 0.99 2.510 3.299(3) 137 y
C4 H4B Cg1 1_545 0.99 2.64 3.518(2) 148 y
C4 H4B Cg1 2_566 0.99 2.64 3.518(2) 148 y

loop_
_geom_torsion_atom_site_label_1
_geom_torsion_atom_site_label_2
_geom_torsion_atom_site_label_3
_geom_torsion_atom_site_label_4
_geom_torsion_site_symmetry_1
_geom_torsion_site_symmetry_4
_geom_torsion
C4 N1 C1 C2 . . -57.4(2)
C3 N2 C2 C1 . . -57.4(2)
N1 C1 C2 N2 . . 55.7(2)
C2 N2 C3 C4 . . 58.4(2)
C1 N1 C4 C3 . . 58.7(2)
N2 C3 C4 N1 . . -57.9(2)
C8 N3 C5 C6 . . -55.5(2)
C7 N4 C6 C5 . . -56.4(2)
N3 C5 C6 N4 . . 55.7(2)
C6 N4 C7 C8 . . 56.0(2)
C5 N3 C8 C7 . . 55.3(2)
N4 C7 C8 N3 . . -55.3(2)
C11 C9 C10 C11 2_767 . -0.6(3)
C11 C9 C10 C12 2_767 . -177.06(17)
C9 C10 C11 C9 . 2_767 0.6(3)
C12 C10 C11 C9 . 2_767 176.84(17)
C9 C10 C11 C13 . . -178.33(17)
C12 C10 C11 C13 . . -2.1(3)
C9 C10 C12 O1 . . 95.7(2)
C11 C10 C12 O1 . . -80.6(2)
C9 C10 C12 O2 . . -79.7(2)
C11 C10 C12 O2 . . 103.9(2)
C9 C11 C13 O3 2_767 . 162.78(19)
C10 C11 C13 O3 . . -18.3(3)
C9 C11 C13 O4 2_767 . -17.7(3)
C10 C11 C13 O4 . . 161.22(19)
C16 C14 C15 C16 2_576 . 0.4(3)
C16 C14 C15 C17 2_576 . -178.07(17)
C14 C15 C16 C14 . 2_576 -0.4(3)
C17 C15 C16 C14 . 2_576 178.04(17)
C14 C15 C16 C18 . . -174.45(18)
C17 C15 C16 C18 . . 3.9(3)
C14 C15 C17 O6 . . -157.34(19)
C16 C15 C17 O6 . . 24.3(3)
C14 C15 C17 O5 . . 22.9(3)
C16 C15 C17 O5 . . -155.48(18)
C14 C16 C18 O7 2_576 . -97.7(2)
C15 C16 C18 O7 . . 76.5(2)
C14 C16 C18 O8 2_576 . 78.0(2)
C15 C16 C18 O8 . . -107.8(2)
